data_7114339
loop_
_publ_author_name
'Petrov, Viacheslav A.'
'Marshall, William J.'
'Grushin, Vladimir V.'

_publ_section_title
;
 The first perfluoroacetylacetonate metal complexes: as unexpectedly
 robust as tricky to makeElectronic supplementary information (ESI)
 available: details of the preparation of the complexes, analytical, NMR
 spectroscopical, and crystallographic data. See:
 http://www.rsc.org/suppdata/cc/b1/b111249j/
;
_journal_issue 5
_journal_name_full 'Chemical Communications'
_journal_page_first 520
_journal_paper_doi 10.1039/b111249j
_journal_year 2002
_chemical_formula_sum 'C22 H10 Cl2 Eu F13 N2 O6'
_chemical_formula_weight 868.18
_chemical_name_systematic
; 
? 
;
_space_group_IT_number 2
_symmetry_cell_setting triclinic
_symmetry_space_group_name_Hall '-P 1'
_symmetry_space_group_name_H-M 'P -1'
_atom_sites_solution_hydrogens geom
_atom_sites_solution_primary direct
_atom_sites_solution_secondary difmap
_audit_creation_method SHELXL-97
_cell_angle_alpha 61.947(10)
_cell_angle_beta 62.929(10)
_cell_angle_gamma 64.341(10)
_cell_formula_units_Z 2
_cell_length_a 11.7765(10)
_cell_length_b 12.1403(10)
_cell_length_c 12.8391(10)
_cell_measurement_temperature 293(2)
_cell_volume 1385.3(3)
_computing_structure_refinement 'SHELXL-97 (Sheldrick, 1997)'
_computing_structure_solution 'SHELXS-97 (Sheldrick, 1990)'
_diffrn_ambient_temperature 293(2)
_diffrn_measured_fraction_theta_full 0.946
_diffrn_measured_fraction_theta_max 0.946
_diffrn_measurement_device_type 'CCD area detector'
_diffrn_measurement_method 'omega scans'
_diffrn_radiation_monochromator graphite
_diffrn_radiation_source 'fine-focus sealed tube'
_diffrn_radiation_type MoK\a
_diffrn_radiation_wavelength 0.71069
_diffrn_reflns_av_R_equivalents 0.0333
_diffrn_reflns_av_sigmaI/netI 0.0286
_diffrn_reflns_limit_h_max 15
_diffrn_reflns_limit_h_min -15
_diffrn_reflns_limit_k_max 15
_diffrn_reflns_limit_k_min -15
_diffrn_reflns_limit_l_max 16
_diffrn_reflns_limit_l_min -16
_diffrn_reflns_number 16996
_diffrn_reflns_theta_full 28.27
_diffrn_reflns_theta_max 28.27
_diffrn_reflns_theta_min 1.89
_diffrn_standards_decay_% 0.01
_exptl_absorpt_coefficient_mu 2.587
_exptl_absorpt_correction_type SADABS
_exptl_crystal_colour colorless
_exptl_crystal_density_diffrn 2.081
_exptl_crystal_density_method 'not measured'
_exptl_crystal_description 'irregular block'
_exptl_crystal_F_000 836
_exptl_crystal_size_max .48
_exptl_crystal_size_mid .38
_exptl_crystal_size_min .14
_refine_diff_density_max 1.752
_refine_diff_density_min -1.085
_refine_diff_density_rms 0.137
_refine_ls_extinction_method none
_refine_ls_goodness_of_fit_ref 1.026
_refine_ls_hydrogen_treatment mixed
_refine_ls_matrix_type full
_refine_ls_number_parameters 410
_refine_ls_number_reflns 6498
_refine_ls_number_restraints 0
_refine_ls_restrained_S_all 1.026
_refine_ls_R_factor_all 0.0418
_refine_ls_R_factor_gt 0.0394
_refine_ls_shift/su_max 0.139
_refine_ls_shift/su_mean 0.004
_refine_ls_structure_factor_coef Fsqd
_refine_ls_weighting_details 'calc w=1/[\s^2^(Fo^2^)+(0.0565P)^2^+4.0390P] where P=(Fo^2^+2Fc^2^)/3'
_refine_ls_weighting_scheme calc
_refine_ls_wR_factor_gt 0.0972
_refine_ls_wR_factor_ref 0.0989
_reflns_number_gt 6095
_reflns_number_total 6498
_reflns_threshold_expression >2sigma(I)
_cod_data_source_file b111249j.txt
_cod_data_source_block 00039
_cod_depositor_comments
;
The following automatic conversions were performed:

'_symmetry_cell_setting' value 'Triclinic' changed to 'triclinic'
according to
/usr/data/users/saulius/automatic-downloads/retrospective/RSC/lib/dictionaries/cif_core.dic
dictionary named 'cif_core.dic' version 2.4.2 from 2011-04-26.

Automatic conversion script
Id: cif_fix_values 2281 2013-09-26 08:29:07Z andrius 
;
_cod_original_cell_volume 1385.3(2)
_cod_original_sg_symbol_H-M P-1
_cod_database_code 7114339

loop_
_symmetry_equiv_pos_as_xyz
'x, y, z'
'-x, -y, -z'

loop_
_atom_site_label
_atom_site_type_symbol
_atom_site_fract_x
_atom_site_fract_y
_atom_site_fract_z
_atom_site_U_iso_or_equiv
_atom_site_adp_type
_atom_site_occupancy
_atom_site_symmetry_multiplicity
_atom_site_calc_flag
_atom_site_refinement_flags
Eu1 Eu 0.669904(16) 0.420193(15) 0.363506(15) 0.02265(7) Uani 1 1 d .
F1 F 1.0920(3) 0.6351(3) 0.0154(3) 0.0556(8) Uani 1 1 d .
F2 F 1.0189(4) 0.6244(4) 0.2057(3) 0.0666(10) Uani 1 1 d .
F3 F 0.9414(3) 0.7950(3) 0.0705(3) 0.0574(8) Uani 1 1 d .
F4 F 0.8774(4) 0.7284(4) -0.0711(3) 0.0623(9) Uani 1 1 d .
F5 F 0.6183(5) 0.7866(4) -0.0859(4) 0.0918(15) Uani 1 1 d .
F6 F 0.7727(5) 0.6379(5) -0.1559(3) 0.0786(12) Uani 1 1 d .
F7 F 0.5838(5) 0.6044(5) -0.0302(3) 0.0799(13) Uani 1 1 d .
F8 F 0.4688(4) 0.9675(3) 0.2667(4) 0.0861(14) Uani 1 1 d .
F9 F 0.6464(5) 0.8353(4) 0.2065(6) 0.141(3) Uani 1 1 d .
F10 F 0.4799(9) 0.8627(7) 0.1673(5) 0.156(3) Uani 1 1 d .
F11 F 0.8753(8) 0.4648(8) 0.5898(7) 0.0794(16) Uiso 0.602(5) 1 d P
F12 F 0.7174(7) 0.5708(7) 0.6985(7) 0.0733(14) Uiso 0.602(5) 1 d P
F13 F 0.7456(10) 0.3620(10) 0.7617(10) 0.115(2) Uiso 0.602(5) 1 d P
F11' F 0.6938(12) 0.4995(12) 0.7615(11) 0.0794(16) Uiso 0.398(5) 1 d P
F12' F 0.8646(11) 0.3888(11) 0.6421(10) 0.0733(14) Uiso 0.398(5) 1 d P
F13' F 0.7991(16) 0.5831(16) 0.6010(15) 0.115(2) Uiso 0.398(5) 1 d P
O1 O 0.8378(3) 0.5313(3) 0.2444(3) 0.0306(6) Uani 1 1 d .
O2 O 0.6629(3) 0.5321(3) 0.1548(3) 0.0318(6) Uani 1 1 d .
O5 O 0.5420(3) 0.6306(3) 0.3713(3) 0.0382(7) Uani 1 1 d .
O6 O 0.3796(3) 0.7743(3) 0.4577(3) 0.0334(6) Uani 1 1 d .
O7 O 0.7129(3) 0.4348(3) 0.5202(3) 0.0311(6) Uani 1 1 d .
O8 O 0.5443(3) 0.5647(3) 0.6248(3) 0.0307(6) Uani 1 1 d .
N11 N 0.8955(3) 0.2516(3) 0.3631(3) 0.0302(7) Uani 1 1 d .
N21 N 0.7317(3) 0.2528(3) 0.2652(3) 0.0304(7) Uani 1 1 d .
C1 C 0.9833(5) 0.6648(5) 0.1082(5) 0.0407(10) Uani 1 1 d .
C2 C 0.8744(4) 0.6070(4) 0.1365(4) 0.0295(8) Uani 1 1 d .
C3 C 0.8252(5) 0.6451(4) 0.0416(4) 0.0380(10) Uani 1 1 d .
C4 C 0.7216(5) 0.6067(4) 0.0566(4) 0.0333(8) Uani 1 1 d .
C5 C 0.6732(7) 0.6600(6) -0.0559(5) 0.0554(14) Uani 1 1 d .
C6 C 0.4766(4) 0.7427(4) 0.3722(4) 0.0306(8) Uani 1 1 d .
C7 C 0.5197(6) 0.8532(5) 0.2517(5) 0.0585(16) Uani 1 1 d .
C8 C 0.6596(4) 0.4949(4) 0.5937(4) 0.0337(8) Uani 1 1 d .
C9 C 0.7512(6) 0.4759(7) 0.6615(7) 0.0624(17) Uani 1 1 d .
C12 C 0.9776(4) 0.2536(4) 0.4058(4) 0.0377(9) Uani 1 1 d .
H12A H 0.9537 0.3214 0.4334 0.045 Uiso 1 1 calc R
C13 C 1.0990(4) 0.1583(5) 0.4117(5) 0.0450(11) Uani 1 1 d .
H13A H 1.1536 0.1634 0.4426 0.054 Uiso 1 1 calc R
C14 C 1.1355(4) 0.0591(5) 0.3716(5) 0.0475(12) Uani 1 1 d .
H14A H 1.2148 -0.0056 0.3766 0.057 Uiso 1 1 calc R
C15 C 1.0535(4) 0.0540(4) 0.3225(4) 0.0422(11) Uani 1 1 d .
C16 C 0.9323(4) 0.1532(4) 0.3203(4) 0.0323(8) Uani 1 1 d .
C17 C 1.0858(5) -0.0460(5) 0.2747(5) 0.0546(14) Uani 1 1 d .
H17A H 1.1640 -0.1129 0.2780 0.066 Uiso 1 1 calc R
C18 C 1.0068(6) -0.0450(5) 0.2258(6) 0.0553(14) Uani 1 1 d .
H18A H 1.0313 -0.1109 0.1956 0.066 Uiso 1 1 calc R
C19 C 0.8844(5) 0.0560(4) 0.2189(5) 0.0452(11) Uani 1 1 d .
C20 C 0.8467(4) 0.1538(4) 0.2682(4) 0.0330(8) Uani 1 1 d .
C21 C 0.8011(6) 0.0649(6) 0.1627(6) 0.0553(14) Uani 1 1 d .
H21A H 0.8229 0.0025 0.1292 0.066 Uiso 1 1 calc R
C22 C 0.6879(6) 0.1657(6) 0.1575(6) 0.0516(13) Uani 1 1 d .
H22A H 0.6323 0.1730 0.1199 0.062 Uiso 1 1 calc R
C23 C 0.6569(5) 0.2584(5) 0.2099(5) 0.0395(10) Uani 1 1 d .
H23A H 0.5800 0.3269 0.2056 0.047 Uiso 1 1 calc R
Cl30 Cl 0.3015(14) 0.1839(14) 0.5712(8) 0.268(8) Uani 0.50 1 d P
Cl31 Cl 0.4284(10) 0.0279(14) 0.4931(9) 0.204(5) Uani 0.50 1 d P
C30 C 0.4056(11) 0.1411(12) 0.4724(14) 0.052(3) Uani 0.50 1 d P

loop_
_atom_site_aniso_label
_atom_site_aniso_U_11
_atom_site_aniso_U_22
_atom_site_aniso_U_33
_atom_site_aniso_U_23
_atom_site_aniso_U_13
_atom_site_aniso_U_12
Eu1 0.02062(10) 0.01937(10) 0.02467(11) -0.00702(7) -0.00771(7) -0.00274(7)
F1 0.0355(15) 0.0591(19) 0.0611(19) -0.0270(16) 0.0093(13) -0.0228(14)
F2 0.062(2) 0.104(3) 0.0549(19) -0.0192(19) -0.0179(16) -0.050(2)
F3 0.0549(18) 0.0465(17) 0.074(2) -0.0294(16) -0.0018(16) -0.0271(15)
F4 0.087(3) 0.075(2) 0.0289(14) 0.0032(14) -0.0117(15) -0.057(2)
F5 0.135(4) 0.061(2) 0.079(3) 0.007(2) -0.078(3) -0.014(2)
F6 0.118(3) 0.109(3) 0.0287(15) -0.0154(17) -0.0177(18) -0.062(3)
F7 0.101(3) 0.111(3) 0.0517(19) 0.005(2) -0.045(2) -0.063(3)
F8 0.073(2) 0.0255(15) 0.092(3) -0.0060(16) 0.010(2) -0.0101(15)
F9 0.064(3) 0.054(2) 0.166(5) -0.016(3) 0.054(3) -0.020(2)
F10 0.277(10) 0.132(5) 0.061(3) 0.029(3) -0.080(5) -0.099(6)
O1 0.0287(14) 0.0317(14) 0.0309(14) -0.0073(11) -0.0098(12) -0.0113(11)
O2 0.0364(15) 0.0317(14) 0.0287(14) -0.0060(11) -0.0123(12) -0.0132(12)
O5 0.0374(16) 0.0242(14) 0.0573(19) -0.0175(13) -0.0259(15) 0.0034(12)
O6 0.0300(14) 0.0260(14) 0.0325(15) -0.0065(11) -0.0065(12) -0.0054(11)
O7 0.0246(13) 0.0363(15) 0.0326(14) -0.0163(12) -0.0108(11) -0.0020(11)
O8 0.0238(13) 0.0361(15) 0.0343(14) -0.0156(12) -0.0075(11) -0.0077(11)
N11 0.0231(15) 0.0271(16) 0.0300(16) -0.0083(13) -0.0062(13) -0.0023(12)
N21 0.0285(16) 0.0273(16) 0.0299(16) -0.0136(13) -0.0021(13) -0.0065(13)
C1 0.036(2) 0.042(2) 0.044(2) -0.018(2) -0.0043(19) -0.0162(19)
C2 0.0275(18) 0.0286(18) 0.0311(19) -0.0140(15) -0.0025(15) -0.0098(15)
C3 0.051(3) 0.035(2) 0.0267(19) -0.0035(17) -0.0089(19) -0.022(2)
C4 0.044(2) 0.0302(19) 0.0267(18) -0.0069(15) -0.0132(17) -0.0118(17)
C5 0.082(4) 0.054(3) 0.036(2) 0.001(2) -0.029(3) -0.031(3)
C6 0.0276(19) 0.0215(17) 0.035(2) -0.0056(15) -0.0107(16) -0.0037(14)
C7 0.048(3) 0.032(2) 0.047(3) -0.004(2) 0.004(2) -0.003(2)
C8 0.0271(19) 0.040(2) 0.035(2) -0.0162(17) -0.0096(16) -0.0070(16)
C9 0.042(3) 0.087(5) 0.078(4) -0.057(4) -0.023(3) 0.002(3)
C12 0.0266(19) 0.037(2) 0.039(2) -0.0099(18) -0.0105(17) -0.0040(17)
C13 0.026(2) 0.049(3) 0.042(2) -0.005(2) -0.0123(19) -0.0053(19)
C14 0.025(2) 0.036(2) 0.045(3) -0.004(2) -0.0050(19) 0.0043(17)
C15 0.030(2) 0.028(2) 0.038(2) -0.0056(17) 0.0009(18) -0.0014(17)
C16 0.0262(18) 0.0241(18) 0.0283(19) -0.0070(15) 0.0017(15) -0.0050(15)
C17 0.043(3) 0.027(2) 0.061(3) -0.018(2) -0.001(2) 0.0057(19)
C18 0.052(3) 0.033(2) 0.065(3) -0.029(2) -0.004(3) -0.001(2)
C19 0.046(3) 0.029(2) 0.049(3) -0.019(2) 0.000(2) -0.0112(19)
C20 0.0306(19) 0.0241(18) 0.032(2) -0.0114(15) 0.0012(16) -0.0072(15)
C21 0.058(3) 0.051(3) 0.065(3) -0.039(3) -0.001(3) -0.020(3)
C22 0.051(3) 0.056(3) 0.063(3) -0.036(3) -0.010(3) -0.019(2)
C23 0.038(2) 0.037(2) 0.048(3) -0.022(2) -0.010(2) -0.0098(18)
Cl30 0.360(15) 0.408(17) 0.129(6) 0.091(8) -0.123(8) -0.338(15)
Cl31 0.156(8) 0.308(14) 0.140(7) -0.105(9) -0.033(6) -0.040(10)
C30 0.036(5) 0.059(7) 0.074(8) -0.035(6) -0.011(5) -0.018(5)

loop_
_atom_type_symbol
_atom_type_description
_atom_type_scat_dispersion_real
_atom_type_scat_dispersion_imag
_atom_type_scat_source
C C 0.0033 0.0016 'International Tables Vol C Tables 4.2.6.8 and 6.1.1.4'
H H 0.0000 0.0000 'International Tables Vol C Tables 4.2.6.8 and 6.1.1.4'
Cl Cl 0.1484 0.1585 'International Tables Vol C Tables 4.2.6.8 and 6.1.1.4'
Eu Eu -0.1578 3.6682 'International Tables Vol C Tables 4.2.6.8 and 6.1.1.4'
F F 0.0171 0.0103 'International Tables Vol C Tables 4.2.6.8 and 6.1.1.4'
N N 0.0061 0.0033 'International Tables Vol C Tables 4.2.6.8 and 6.1.1.4'
O O 0.0106 0.0060 'International Tables Vol C Tables 4.2.6.8 and 6.1.1.4'

loop_
_geom_angle_atom_site_label_1
_geom_angle_atom_site_label_2
_geom_angle_atom_site_label_3
_geom_angle
_geom_angle_site_symmetry_1
_geom_angle_site_symmetry_3
O5 Eu1 O7 75.53(10) . .
O5 Eu1 O1 79.90(11) . .
O7 Eu1 O1 77.63(10) . .
O5 Eu1 O8 76.21(10) . 2_666
O7 Eu1 O8 124.04(10) . 2_666
O1 Eu1 O8 141.14(10) . 2_666
O5 Eu1 O2 79.52(11) . .
O7 Eu1 O2 142.74(10) . .
O1 Eu1 O2 71.04(10) . .
O8 Eu1 O2 74.77(10) 2_666 .
O5 Eu1 O6 120.88(11) . 2_666
O7 Eu1 O6 77.25(10) . 2_666
O1 Eu1 O6 141.37(10) . 2_666
O8 Eu1 O6 77.49(10) 2_666 2_666
O2 Eu1 O6 139.91(10) . 2_666
O5 Eu1 N11 144.82(11) . .
O7 Eu1 N11 78.41(10) . .
O1 Eu1 N11 71.69(10) . .
O8 Eu1 N11 138.76(11) 2_666 .
O2 Eu1 N11 109.25(11) . .
O6 Eu1 N11 74.84(10) 2_666 .
O5 Eu1 N21 145.79(11) . .
O7 Eu1 N21 138.61(11) . .
O1 Eu1 N21 105.87(10) . .
O8 Eu1 N21 79.38(10) 2_666 .
O2 Eu1 N21 71.14(11) . .
O6 Eu1 N21 75.76(10) 2_666 .
N11 Eu1 N21 64.60(11) . .
O5 Eu1 C6 99.01(11) . 2_666
O7 Eu1 C6 69.08(11) . 2_666
O1 Eu1 C6 145.71(10) . 2_666
O8 Eu1 C6 69.03(10) 2_666 2_666
O2 Eu1 C6 142.92(10) . 2_666
O6 Eu1 C6 21.87(10) 2_666 2_666
N11 Eu1 C6 93.27(10) . 2_666
N21 Eu1 C6 94.16(11) . 2_666
O5 Eu1 O5 76.09(11) . 2_666
O7 Eu1 O5 63.34(9) . 2_666
O1 Eu1 O5 138.01(9) . 2_666
O8 Eu1 O5 63.48(9) 2_666 2_666
O2 Eu1 O5 135.39(9) . 2_666
O6 Eu1 O5 44.79(9) 2_666 2_666
N11 Eu1 O5 112.26(9) . 2_666
N21 Eu1 O5 113.40(9) . 2_666
C6 Eu1 O5 22.93(9) 2_666 2_666
O5 Eu1 Eu1 44.32(9) . 2_666
O7 Eu1 Eu1 62.71(7) . 2_666
O1 Eu1 Eu1 116.10(7) . 2_666
O8 Eu1 Eu1 63.21(7) 2_666 2_666
O2 Eu1 Eu1 114.44(8) . 2_666
O6 Eu1 Eu1 76.55(7) 2_666 2_666
N11 Eu1 Eu1 135.72(8) . 2_666
N21 Eu1 Eu1 137.25(8) . 2_666
C6 Eu1 Eu1 54.69(7) 2_666 2_666
O5 Eu1 Eu1 31.76(5) 2_666 2_666
F12' F11 C9 69.6(10) . .
F12' F11 F13' 127.8(13) . .
C9 F11 F13' 62.1(8) . .
F11' F12 F13' 131.9(14) . .
F11' F12 C9 67.2(9) . .
F13' F12 C9 68.1(9) . .
C9 F13 F11' 51.3(6) . .
C9 F13 F12' 52.3(6) . .
F11' F13 F12' 94.0(9) . .
F12 F11' C9 71.0(10) . .
F12 F11' F13 127.7(13) . .
C9 F11' F13 59.0(7) . .
F11 F12' C9 71.4(10) . .
F11 F12' F13 126.4(13) . .
C9 F12' F13 57.2(7) . .
F12 F13' F11 110.2(13) . .
F12 F13' C9 60.0(9) . .
F11 F13' C9 57.2(8) . .
C2 O1 Eu1 136.7(3) . .
C4 O2 Eu1 136.9(3) . .
C6 O5 Eu1 178.3(3) . .
C6 O5 Eu1 77.8(3) . 2_666
Eu1 O5 Eu1 103.91(11) . 2_666
C6 O6 Eu1 110.4(2) . 2_666
C8 O7 Eu1 139.3(3) . .
C8 O8 Eu1 136.3(3) . 2_666
C12 N11 C16 118.2(4) . .
C12 N11 Eu1 122.6(3) . .
C16 N11 Eu1 119.2(3) . .
C23 N21 C20 118.1(4) . .
C23 N21 Eu1 122.5(3) . .
C20 N21 Eu1 119.4(3) . .
F2 C1 F3 107.6(4) . .
F2 C1 F1 108.3(4) . .
F3 C1 F1 105.8(4) . .
F2 C1 C2 111.9(4) . .
F3 C1 C2 111.2(4) . .
F1 C1 C2 111.8(4) . .
O1 C2 C3 126.2(4) . .
O1 C2 C1 116.2(4) . .
C3 C2 C1 117.7(4) . .
F4 C3 C2 118.2(4) . .
F4 C3 C4 118.2(4) . .
C2 C3 C4 123.5(4) . .
O2 C4 C3 125.4(4) . .
O2 C4 C5 116.4(4) . .
C3 C4 C5 118.2(4) . .
F5 C5 F7 108.2(6) . .
F5 C5 F6 107.5(5) . .
F7 C5 F6 107.7(5) . .
F5 C5 C4 110.8(5) . .
F7 C5 C4 110.7(4) . .
F6 C5 C4 111.8(5) . .
O6 C6 O5 127.1(4) . .
O6 C6 C7 117.2(4) . .
O5 C6 C7 115.7(4) . .
O6 C6 Eu1 47.77(19) . 2_666
O5 C6 Eu1 79.3(2) . 2_666
C7 C6 Eu1 164.9(3) . 2_666
F9 C7 F10 107.6(7) . .
F9 C7 F8 105.8(6) . .
F10 C7 F8 107.6(6) . .
F9 C7 C6 113.5(5) . .
F10 C7 C6 109.2(6) . .
F8 C7 C6 112.9(5) . .
O7 C8 O8 130.7(4) . .
O7 C8 C9 114.2(4) . .
O8 C8 C9 115.1(4) . .
F11' C9 F12 41.8(6) . .
F11' C9 F12' 122.1(9) . .
F12 C9 F12' 129.3(8) . .
F11' C9 F11 129.8(8) . .
F12 C9 F11 106.1(7) . .
F12' C9 F11 39.0(5) . .
F11' C9 F13 69.7(8) . .
F12 C9 F13 110.1(7) . .
F12' C9 F13 70.6(7) . .
F11 C9 F13 108.2(7) . .
F11' C9 F13' 92.1(9) . .
F12 C9 F13' 51.9(7) . .
F12' C9 F13' 97.7(9) . .
F11 C9 F13' 60.7(8) . .
F13 C9 F13' 145.4(9) . .
F11' C9 C8 116.2(7) . .
F12 C9 C8 113.2(6) . .
F12' C9 C8 114.6(6) . .
F11 C9 C8 112.2(6) . .
F13 C9 C8 107.0(7) . .
F13' C9 C8 107.4(9) . .
N11 C12 C13 123.3(5) . .
C14 C13 C12 119.1(5) . .
C13 C14 C15 120.0(4) . .
C14 C15 C16 117.5(5) . .
C14 C15 C17 123.9(4) . .
C16 C15 C17 118.6(5) . .
N11 C16 C15 121.9(4) . .
N11 C16 C20 118.5(4) . .
C15 C16 C20 119.5(4) . .
C18 C17 C15 121.8(5) . .
C17 C18 C19 121.4(5) . .
C21 C19 C20 117.7(5) . .
C21 C19 C18 123.5(5) . .
C20 C19 C18 118.8(5) . .
N21 C20 C19 122.1(4) . .
N21 C20 C16 117.9(4) . .
C19 C20 C16 119.9(4) . .
C22 C21 C19 119.9(5) . .
C21 C22 C23 118.8(5) . .
N21 C23 C22 123.3(5) . .
C30 Cl30 Cl31 30.2(7) . .
C30 Cl31 Cl31 101.3(16) . 2_656
C30 Cl31 C30 134.2(10) . 2_656
Cl31 Cl31 C30 32.8(8) 2_656 2_656
C30 Cl31 Cl30 36.8(7) . .
Cl31 Cl31 Cl30 112.2(11) 2_656 .
C30 Cl31 Cl30 136.0(6) 2_656 .
Cl31 C30 Cl30 112.9(12) . .
Cl31 C30 Cl31 45.8(10) . 2_656
Cl30 C30 Cl31 121.3(10) . 2_656

loop_
_geom_bond_atom_site_label_1
_geom_bond_atom_site_label_2
_geom_bond_distance
_geom_bond_site_symmetry_2
Eu1 O5 2.361(3) .
Eu1 O7 2.382(3) .
Eu1 O1 2.385(3) .
Eu1 O8 2.387(3) 2_666
Eu1 O2 2.391(3) .
Eu1 O6 2.462(3) 2_666
Eu1 N11 2.557(3) .
Eu1 N21 2.559(3) .
Eu1 C6 3.117(4) 2_666
Eu1 O5 3.134(4) 2_666
Eu1 Eu1 4.3542(7) 2_666
F1 C1 1.343(5) .
F2 C1 1.305(6) .
F3 C1 1.340(6) .
F4 C3 1.359(5) .
F5 C5 1.318(7) .
F6 C5 1.332(7) .
F7 C5 1.328(7) .
F8 C7 1.323(7) .
F9 C7 1.288(8) .
F10 C7 1.304(9) .
F11 F12' 0.871(11) .
F11 C9 1.312(10) .
F11 F13' 1.360(17) .
F12 F11' 0.908(11) .
F12 F13' 1.169(16) .
F12 C9 1.288(9) .
F13 C9 1.378(12) .
F13 F11' 1.509(15) .
F13 F12' 1.547(15) .
F11' C9 1.256(12) .
F12' C9 1.298(12) .
F13' C9 1.379(17) .
O1 C2 1.245(5) .
O2 C4 1.249(5) .
O5 C6 1.242(5) .
O5 Eu1 3.134(4) 2_666
O6 C6 1.238(5) .
O6 Eu1 2.462(3) 2_666
O7 C8 1.237(5) .
O8 C8 1.245(5) .
O8 Eu1 2.387(3) 2_666
N11 C12 1.322(6) .
N11 C16 1.368(5) .
N21 C23 1.325(6) .
N21 C20 1.369(5) .
C1 C2 1.544(6) .
C2 C3 1.384(6) .
C3 C4 1.392(6) .
C4 C5 1.543(6) .
C6 C7 1.541(6) .
C6 Eu1 3.117(4) 2_666
C8 C9 1.557(7) .
C12 C13 1.404(6) .
C13 C14 1.353(8) .
C14 C15 1.407(8) .
C15 C16 1.415(6) .
C15 C17 1.443(7) .
C16 C20 1.439(7) .
C17 C18 1.331(9) .
C18 C19 1.440(7) .
C19 C21 1.404(8) .
C19 C20 1.415(6) .
C21 C22 1.368(8) .
C22 C23 1.409(6) .
Cl30 C30 1.426(19) .
Cl30 Cl31 2.19(2) .
Cl31 C30 1.198(17) .
Cl31 Cl31 1.584(19) 2_656
Cl31 C30 2.165(18) 2_656
C30 Cl31 2.165(18) 2_656

loop_
_geom_torsion_atom_site_label_1
_geom_torsion_atom_site_label_2
_geom_torsion_atom_site_label_3
_geom_torsion_atom_site_label_4
_geom_torsion
_geom_torsion_site_symmetry_1
_geom_torsion_site_symmetry_4
F13' F12 F11' C9 -23.2(17) . .
F13' F12 F11' F13 -6(3) . .
C9 F12 F11' F13 17.1(12) . .
C9 F13 F11' F12 -18.9(13) . .
F12' F13 F11' F12 13.9(17) . .
F12' F13 F11' C9 32.8(7) . .
F13' F11 F12' C9 22.9(15) . .
C9 F11 F12' F13 -16.4(11) . .
F13' F11 F12' F13 7(2) . .
C9 F13 F12' F11 18.6(13) . .
F11' F13 F12' F11 -13.7(17) . .
F11' F13 F12' C9 -32.3(7) . .
F11' F12 F13' F11 -6(2) . .
C9 F12 F13' F11 -28.6(10) . .
F11' F12 F13' C9 23.0(17) . .
F12' F11 F13' F12 5(2) . .
C9 F11 F13' F12 29.6(10) . .
F12' F11 F13' C9 -24.4(16) . .
O5 Eu1 O1 C2 -78.1(4) . .
O7 Eu1 O1 C2 -155.3(4) . .
O8 Eu1 O1 C2 -25.4(5) 2_666 .
O2 Eu1 O1 C2 4.2(4) . .
O6 Eu1 O1 C2 154.2(3) 2_666 .
N11 Eu1 O1 C2 123.0(4) . .
N21 Eu1 O1 C2 67.3(4) . .
C6 Eu1 O1 C2 -169.3(3) 2_666 .
O5 Eu1 O1 C2 -133.8(4) 2_666 .
Eu1 Eu1 O1 C2 -104.4(4) 2_666 .
O5 Eu1 O2 C4 79.8(4) . .
O7 Eu1 O2 C4 31.3(5) . .
O1 Eu1 O2 C4 -3.0(4) . .
O8 Eu1 O2 C4 158.2(4) 2_666 .
O6 Eu1 O2 C4 -154.0(4) 2_666 .
N11 Eu1 O2 C4 -64.9(4) . .
N21 Eu1 O2 C4 -118.1(4) . .
C6 Eu1 O2 C4 170.9(4) 2_666 .
O5 Eu1 O2 C4 137.4(4) 2_666 .
Eu1 Eu1 O2 C4 107.7(4) 2_666 .
O7 Eu1 O5 C6 118(10) . .
O1 Eu1 O5 C6 38(10) . .
O8 Eu1 O5 C6 -111(10) 2_666 .
O2 Eu1 O5 C6 -34(10) . .
O6 Eu1 O5 C6 -177(100) 2_666 .
N11 Eu1 O5 C6 75(10) . .
N21 Eu1 O5 C6 -65(10) . .
C6 Eu1 O5 C6 -176(100) 2_666 .
O5 Eu1 O5 C6 -176(100) 2_666 .
Eu1 Eu1 O5 C6 -176(100) 2_666 .
O7 Eu1 O5 Eu1 -65.57(10) . 2_666
O1 Eu1 O5 Eu1 -145.28(11) . 2_666
O8 Eu1 O5 Eu1 65.62(10) 2_666 2_666
O2 Eu1 O5 Eu1 142.34(11) . 2_666
O6 Eu1 O5 Eu1 -0.39(15) 2_666 2_666
N11 Eu1 O5 Eu1 -109.02(18) . 2_666
N21 Eu1 O5 Eu1 111.30(18) . 2_666
C6 Eu1 O5 Eu1 -0.04(12) 2_666 2_666
O5 Eu1 O5 Eu1 -0.001(2) 2_666 2_666
O5 Eu1 O7 C8 24.8(4) . .
O1 Eu1 O7 C8 107.4(5) . .
O8 Eu1 O7 C8 -37.1(5) 2_666 .
O2 Eu1 O7 C8 74.3(5) . .
O6 Eu1 O7 C8 -102.2(4) 2_666 .
N11 Eu1 O7 C8 -179.1(5) . .
N21 Eu1 O7 C8 -152.6(4) . .
C6 Eu1 O7 C8 -81.0(4) 2_666 .
O5 Eu1 O7 C8 -56.7(4) 2_666 .
Eu1 Eu1 O7 C8 -20.9(4) 2_666 .
O5 Eu1 N11 C12 21.0(4) . .
O7 Eu1 N11 C12 -21.9(3) . .
O1 Eu1 N11 C12 58.8(3) . .
O8 Eu1 N11 C12 -151.1(3) 2_666 .
O2 Eu1 N11 C12 120.2(3) . .
O6 Eu1 N11 C12 -101.6(3) 2_666 .
N21 Eu1 N11 C12 177.2(4) . .
C6 Eu1 N11 C12 -89.7(3) 2_666 .
O5 Eu1 N11 C12 -76.5(3) 2_666 .
Eu1 Eu1 N11 C12 -50.1(4) 2_666 .
O5 Eu1 N11 C16 -160.8(3) . .
O7 Eu1 N11 C16 156.4(3) . .
O1 Eu1 N11 C16 -122.9(3) . .
O8 Eu1 N11 C16 27.1(3) 2_666 .
O2 Eu1 N11 C16 -61.5(3) . .
O6 Eu1 N11 C16 76.6(3) 2_666 .
N21 Eu1 N11 C16 -4.5(3) . .
C6 Eu1 N11 C16 88.5(3) 2_666 .
O5 Eu1 N11 C16 101.8(3) 2_666 .
Eu1 Eu1 N11 C16 128.1(2) 2_666 .
O5 Eu1 N21 C23 -19.6(4) . .
O7 Eu1 N21 C23 155.9(3) . .
O1 Eu1 N21 C23 -115.0(3) . .
O8 Eu1 N21 C23 25.4(3) 2_666 .
O2 Eu1 N21 C23 -52.0(3) . .
O6 Eu1 N21 C23 105.1(3) 2_666 .
N11 Eu1 N21 C23 -175.2(4) . .
C6 Eu1 N21 C23 93.2(3) 2_666 .
O5 Eu1 N21 C23 80.2(3) 2_666 .
Eu1 Eu1 N21 C23 54.0(4) 2_666 .
O5 Eu1 N21 C20 159.9(3) . .
O7 Eu1 N21 C20 -24.7(4) . .
O1 Eu1 N21 C20 64.5(3) . .
O8 Eu1 N21 C20 -155.1(3) 2_666 .
O2 Eu1 N21 C20 127.5(3) . .
O6 Eu1 N21 C20 -75.5(3) 2_666 .
N11 Eu1 N21 C20 4.3(3) . .
C6 Eu1 N21 C20 -87.4(3) 2_666 .
O5 Eu1 N21 C20 -100.3(3) 2_666 .
Eu1 Eu1 N21 C20 -126.6(3) 2_666 .
Eu1 O1 C2 C3 -5.3(7) . .
Eu1 O1 C2 C1 173.6(3) . .
F2 C1 C2 O1 -0.7(6) . .
F3 C1 C2 O1 -121.0(4) . .
F1 C1 C2 O1 121.0(4) . .
F2 C1 C2 C3 178.3(4) . .
F3 C1 C2 C3 58.0(5) . .
F1 C1 C2 C3 -60.1(6) . .
O1 C2 C3 F4 -179.7(4) . .
C1 C2 C3 F4 1.4(6) . .
O1 C2 C3 C4 2.9(7) . .
C1 C2 C3 C4 -176.0(4) . .
Eu1 O2 C4 C3 2.9(7) . .
Eu1 O2 C4 C5 -176.8(3) . .
F4 C3 C4 O2 -179.1(4) . .
C2 C3 C4 O2 -1.8(8) . .
F4 C3 C4 C5 0.6(7) . .
C2 C3 C4 C5 178.0(5) . .
O2 C4 C5 F5 113.6(5) . .
C3 C4 C5 F5 -66.2(7) . .
O2 C4 C5 F7 -6.5(7) . .
C3 C4 C5 F7 173.7(5) . .
O2 C4 C5 F6 -126.6(5) . .
C3 C4 C5 F6 53.7(6) . .
Eu1 O6 C6 O5 0.9(6) 2_666 .
Eu1 O6 C6 C7 178.9(4) 2_666 .
Eu1 O5 C6 O6 176(100) . .
Eu1 O5 C6 O6 -0.6(4) 2_666 .
Eu1 O5 C6 C7 -2(11) . .
Eu1 O5 C6 C7 -178.7(4) 2_666 .
Eu1 O5 C6 Eu1 176(100) . 2_666
O6 C6 C7 F9 136.8(6) . .
O5 C6 C7 F9 -44.9(8) . .
Eu1 C6 C7 F9 140.0(11) 2_666 .
O6 C6 C7 F10 -103.2(6) . .
O5 C6 C7 F10 75.1(7) . .
Eu1 C6 C7 F10 -100.0(15) 2_666 .
O6 C6 C7 F8 16.4(8) . .
O5 C6 C7 F8 -165.3(5) . .
Eu1 C6 C7 F8 19.6(18) 2_666 .
Eu1 O7 C8 O8 11.6(8) . .
Eu1 O7 C8 C9 -170.7(4) . .
Eu1 O8 C8 O7 27.2(8) 2_666 .
Eu1 O8 C8 C9 -150.5(4) 2_666 .
F13 F11' C9 F12 -164.3(11) . .
F12 F11' C9 F12' 114.8(12) . .
F13 F11' C9 F12' -49.4(11) . .
F12 F11' C9 F11 67.0(14) . .
F13 F11' C9 F11 -97.2(11) . .
F12 F11' C9 F13 164.3(11) . .
F12 F11' C9 F13' 14.4(11) . .
F13 F11' C9 F13' -149.9(9) . .
F12 F11' C9 C8 -96.3(10) . .
F13 F11' C9 C8 99.5(8) . .
F13' F12 C9 F11' 161.6(14) . .
F11' F12 C9 F12' -96.6(14) . .
F13' F12 C9 F12' 65.0(14) . .
F11' F12 C9 F11 -132.6(11) . .
F13' F12 C9 F11 29.0(11) . .
F11' F12 C9 F13 -15.7(11) . .
F13' F12 C9 F13 145.9(11) . .
F11' F12 C9 F13' -161.6(14) . .
F11' F12 C9 C8 104.0(10) . .
F13' F12 C9 C8 -94.4(11) . .
F11 F12' C9 F11' -115.2(12) . .
F13 F12' C9 F11' 49.1(11) . .
F11 F12' C9 F12 -63.9(14) . .
F13 F12' C9 F12 100.5(11) . .
F13 F12' C9 F11 164.3(11) . .
F11 F12' C9 F13 -164.3(11) . .
F11 F12' C9 F13' -17.8(12) . .
F13 F12' C9 F13' 146.5(9) . .
F11 F12' C9 C8 95.4(10) . .
F13 F12' C9 C8 -100.3(8) . .
F12' F11 C9 F11' 94.0(14) . .
F13' F11 C9 F11' -65.7(13) . .
F12' F11 C9 F12 133.7(11) . .
F13' F11 C9 F12 -26.0(9) . .
F13' F11 C9 F12' -159.6(13) . .
F12' F11 C9 F13 15.6(11) . .
F13' F11 C9 F13 -144.1(10) . .
F12' F11 C9 F13' 159.6(13) . .
F12' F11 C9 C8 -102.2(10) . .
F13' F11 C9 C8 98.2(10) . .
F12' F13 C9 F11' -136.9(9) . .
F11' F13 C9 F12 11.1(8) . .
F12' F13 C9 F12 -125.8(8) . .
F11' F13 C9 F12' 136.9(9) . .
F11' F13 C9 F11 126.6(8) . .
F12' F13 C9 F11 -10.3(7) . .
F11' F13 C9 F13' 62.2(17) . .
F12' F13 C9 F13' -74.8(17) . .
F11' F13 C9 C8 -112.3(7) . .
F12' F13 C9 C8 110.7(7) . .
F12 F13' C9 F11' -12.2(9) . .
F11 F13' C9 F11' 135.5(9) . .
F11 F13' C9 F12 147.7(11) . .
F12 F13' C9 F12' -134.9(9) . .
F11 F13' C9 F12' 12.8(8) . .
F12 F13' C9 F11 -147.7(11) . .
F12 F13' C9 F13 -68.3(18) . .
F11 F13' C9 F13 79.4(16) . .
F12 F13' C9 C8 106.2(8) . .
F11 F13' C9 C8 -106.1(7) . .
O7 C8 C9 F11' -158.7(8) . .
O8 C8 C9 F11' 19.4(10) . .
O7 C8 C9 F12 155.1(6) . .
O8 C8 C9 F12 -26.7(8) . .
O7 C8 C9 F12' -7.5(10) . .
O8 C8 C9 F12' 170.7(8) . .
O7 C8 C9 F11 35.1(8) . .
O8 C8 C9 F11 -146.8(6) . .
O7 C8 C9 F13 -83.4(7) . .
O8 C8 C9 F13 94.7(7) . .
O7 C8 C9 F13' 99.8(9) . .
O8 C8 C9 F13' -82.0(9) . .
C16 N11 C12 C13 -1.4(6) . .
Eu1 N11 C12 C13 176.9(3) . .
N11 C12 C13 C14 0.2(7) . .
C12 C13 C14 C15 1.4(7) . .
C13 C14 C15 C16 -1.7(7) . .
C13 C14 C15 C17 178.3(5) . .
C12 N11 C16 C15 1.0(6) . .
Eu1 N11 C16 C15 -177.4(3) . .
C12 N11 C16 C20 -177.1(4) . .
Eu1 N11 C16 C20 4.6(5) . .
C14 C15 C16 N11 0.5(6) . .
C17 C15 C16 N11 -179.5(4) . .
C14 C15 C16 C20 178.5(4) . .
C17 C15 C16 C20 -1.5(6) . .
C14 C15 C17 C18 -178.1(5) . .
C16 C15 C17 C18 1.9(8) . .
C15 C17 C18 C19 -0.3(9) . .
C17 C18 C19 C21 176.7(6) . .
C17 C18 C19 C20 -1.6(8) . .
C23 N21 C20 C19 -2.5(6) . .
Eu1 N21 C20 C19 178.0(3) . .
C23 N21 C20 C16 175.7(4) . .
Eu1 N21 C20 C16 -3.8(5) . .
C21 C19 C20 N21 1.7(7) . .
C18 C19 C20 N21 -179.9(4) . .
C21 C19 C20 C16 -176.4(4) . .
C18 C19 C20 C16 2.0(7) . .
N11 C16 C20 N21 -0.5(5) . .
C15 C16 C20 N21 -178.6(4) . .
N11 C16 C20 C19 177.7(4) . .
C15 C16 C20 C19 -0.4(6) . .
C20 C19 C21 C22 -0.1(8) . .
C18 C19 C21 C22 -178.5(6) . .
C19 C21 C22 C23 -0.5(9) . .
C20 N21 C23 C22 1.8(7) . .
Eu1 N21 C23 C22 -178.7(4) . .
C21 C22 C23 N21 -0.4(8) . .
C30 Cl30 Cl31 Cl31 79.0(17) . 2_656
C30 Cl30 Cl31 C30 106.9(17) . 2_656
Cl31 Cl31 C30 Cl30 -112.1(11) 2_656 .
C30 Cl31 C30 Cl30 -112.1(11) 2_656 .
C30 Cl31 C30 Cl31 0.000(2) 2_656 2_656
Cl30 Cl31 C30 Cl31 112.1(11) . 2_656
Cl31 Cl30 C30 Cl31 -51.1(13) . 2_656
